data_4331220
loop_
_publ_author_name
'Tian Han'
'Wei Shi'
'Xiao-Ping Zhang'
'Lei-Lei Li'
'Peng Cheng'

_publ_section_title
;
 A Family of Binuclear Dysprosium(III) Radical Compounds with Magnetic
 Relaxation in ON and OFF States
;
_journal_name_full 'Inorganic Chemistry'
_journal_page_first 13009
_journal_page_last 13016
_journal_paper_doi 10.1021/ic3021244
_journal_volume 51
_journal_year 2012
_chemical_formula_sum 'C55 H40 Cl2 Dy2 F36 N6 O18'
_chemical_formula_weight 2152.83
_chemical_name_systematic
; 
 ? 
;
_space_group_IT_number 2
_symmetry_cell_setting triclinic
_symmetry_space_group_name_Hall '-P 1'
_symmetry_space_group_name_H-M 'P -1'
_atom_sites_solution_hydrogens geom
_atom_sites_solution_primary direct
_atom_sites_solution_secondary difmap
_audit_creation_method SHELXL-97
_cell_angle_alpha 85.867(4)
_cell_angle_beta 88.922(4)
_cell_angle_gamma 68.762(4)
_cell_formula_units_Z 2
_cell_length_a 12.2162(6)
_cell_length_b 12.7794(6)
_cell_length_c 25.8325(11)
_cell_measurement_reflns_used 15039
_cell_measurement_temperature 120(2)
_cell_measurement_theta_max 29.0580
_cell_measurement_theta_min 2.3732
_cell_volume 3749.1(3)
_computing_cell_refinement
;
CrysAlisPro, Agilent Technologies,
Version 1.171.35.19 (release 27-10-2011 CrysAlis171 .NET)
(compiled Oct 27 2011,15:02:11)
;
_computing_data_collection
;
CrysAlisPro, Agilent Technologies,
Version 1.171.35.19 (release 27-10-2011 CrysAlis171 .NET)
(compiled Oct 27 2011,15:02:11)
;
_computing_data_reduction
;
CrysAlisPro, Agilent Technologies,
Version 1.171.35.19 (release 27-10-2011 CrysAlis171 .NET)
(compiled Oct 27 2011,15:02:11)
;
_computing_structure_refinement 'SHELXL-97 (Sheldrick, 1997)'
_computing_structure_solution 'SHELXS-97 (Sheldrick, 1990)'
_diffrn_ambient_temperature 120(2)
_diffrn_detector_area_resol_mean 16.2116
_diffrn_measured_fraction_theta_full 0.998
_diffrn_measured_fraction_theta_max 0.998
_diffrn_measurement_device_type 'SuperNova, Single source at offset), Eos'
_diffrn_measurement_method '\w scans'
_diffrn_radiation_monochromator mirror
_diffrn_radiation_source 'SuperNova (Mo) x-ray Source'
_diffrn_radiation_type MoK\a
_diffrn_radiation_wavelength 0.71073
_diffrn_reflns_av_R_equivalents 0.0373
_diffrn_reflns_av_sigmaI/netI 0.0555
_diffrn_reflns_limit_h_max 14
_diffrn_reflns_limit_h_min -14
_diffrn_reflns_limit_k_max 15
_diffrn_reflns_limit_k_min -15
_diffrn_reflns_limit_l_max 30
_diffrn_reflns_limit_l_min -30
_diffrn_reflns_number 25190
_diffrn_reflns_theta_full 25.01
_diffrn_reflns_theta_max 25.01
_diffrn_reflns_theta_min 2.38
_exptl_absorpt_coefficient_mu 2.207
_exptl_absorpt_correction_T_max 0.802
_exptl_absorpt_correction_T_min 0.521
_exptl_absorpt_correction_type multi-scan
_exptl_crystal_colour 'pale green'
_exptl_crystal_density_diffrn 1.907
_exptl_crystal_description plate
_exptl_crystal_F_000 2092
_exptl_crystal_size_max 0.3
_exptl_crystal_size_mid 0.3
_exptl_crystal_size_min 0.1
_refine_diff_density_max 2.377
_refine_diff_density_min -2.007
_refine_diff_density_rms 0.166
_refine_ls_extinction_method none
_refine_ls_goodness_of_fit_ref 1.014
_refine_ls_hydrogen_treatment constr
_refine_ls_matrix_type full
_refine_ls_number_parameters 1185
_refine_ls_number_reflns 13243
_refine_ls_number_restraints 1099
_refine_ls_restrained_S_all 1.145
_refine_ls_R_factor_all 0.0650
_refine_ls_R_factor_gt 0.0552
_refine_ls_shift/su_max 0.001
_refine_ls_shift/su_mean 0.000
_refine_ls_structure_factor_coef Fsqd
_refine_ls_weighting_details 'calc w=1/[\s^2^(Fo^2^)+(0.0711P)^2^+31.0375P] where P=(Fo^2^+2Fc^2^)/3'
_refine_ls_weighting_scheme calc
_refine_ls_wR_factor_gt 0.1395
_refine_ls_wR_factor_ref 0.1484
_reflns_number_gt 11156
_reflns_number_total 13243
_reflns_threshold_expression >2sigma(I)
_cod_data_source_file ic3021244_si_002_2.cif
_cod_data_source_block 2
_cod_depositor_comments
;
The following automatic conversions were performed:

'_refine_ls_hydrogen_treatment' value 'constrained' was replaced with
the value 'constr' as specified in the replacement file
'src/cod-tools/trunk/data/replacement-values/replacement_values.lst'.

Automatic conversion script
Id: cif_fix_values 5376 2017-05-30 11:51:03Z andrius 
;
_cod_database_code 4331220

loop_
_symmetry_equiv_pos_as_xyz
'x, y, z'
'-x, -y, -z'

loop_
_atom_site_label
_atom_site_type_symbol
_atom_site_fract_x
_atom_site_fract_y
_atom_site_fract_z
_atom_site_U_iso_or_equiv
_atom_site_adp_type
_atom_site_occupancy
_atom_site_symmetry_multiplicity
_atom_site_calc_flag
_atom_site_refinement_flags
_atom_site_disorder_assembly
_atom_site_disorder_group
C1 C -0.2793(6) 0.6275(7) 0.9400(3) 0.0220(14) Uani 1 1 d U . .
H1 H -0.3042 0.6157 0.9734 0.026 Uiso 1 1 calc R . .
C2 C -0.3598(7) 0.6850(7) 0.9020(3) 0.0224(14) Uani 1 1 d U . .
H2 H -0.4395 0.7123 0.9096 0.027 Uiso 1 1 calc R . .
C3 C -0.3211(6) 0.7028(7) 0.8514(3) 0.0205(13) Uani 1 1 d U . .
C4 C -0.2011(6) 0.6570(7) 0.8418(3) 0.0211(14) Uani 1 1 d U . .
H4 H -0.1729 0.6652 0.8086 0.025 Uiso 1 1 calc R . .
C5 C -0.1239(7) 0.5996(7) 0.8814(3) 0.0209(14) Uani 1 1 d U . .
H5 H -0.0437 0.5688 0.8751 0.025 Uiso 1 1 calc R . .
C6 C -0.4047(7) 0.7715(7) 0.8117(3) 0.0212(13) Uani 1 1 d U . .
C7 C -0.5842(7) 0.8751(8) 0.7670(3) 0.0293(15) Uani 1 1 d U . .
C8 C -0.4814(7) 0.8980(8) 0.7383(3) 0.0299(15) Uani 1 1 d U . .
C9 C -0.6297(8) 0.7972(8) 0.7384(3) 0.038(2) Uani 1 1 d U . .
H9A H -0.6634 0.8338 0.7056 0.057 Uiso 1 1 calc R . .
H9B H -0.6884 0.7808 0.7591 0.057 Uiso 1 1 calc R . .
H9C H -0.5657 0.7284 0.7327 0.057 Uiso 1 1 calc R . .
C10 C -0.6860(9) 0.9763(9) 0.7833(4) 0.048(3) Uani 1 1 d U . .
H10A H -0.6581 1.0171 0.8063 0.072 Uiso 1 1 calc R . .
H10B H -0.7434 0.9517 0.8008 0.072 Uiso 1 1 calc R . .
H10C H -0.7212 1.0244 0.7531 0.072 Uiso 1 1 calc R . .
C11 C -0.4706(8) 0.8790(9) 0.6809(3) 0.042(2) Uani 1 1 d U . .
H11A H -0.4631 0.8030 0.6760 0.063 Uiso 1 1 calc R . .
H11B H -0.4024 0.8920 0.6675 0.063 Uiso 1 1 calc R . .
H11C H -0.5393 0.9302 0.6629 0.063 Uiso 1 1 calc R . .
C12 C -0.4766(10) 1.0126(9) 0.7476(4) 0.051(3) Uani 1 1 d U . .
H12A H -0.5410 1.0706 0.7298 0.077 Uiso 1 1 calc R . .
H12B H -0.4038 1.0164 0.7347 0.077 Uiso 1 1 calc R . .
H12C H -0.4819 1.0229 0.7841 0.077 Uiso 1 1 calc R . .
C13 C -0.1775(8) 0.3677(9) 1.0893(3) 0.0333(15) Uani 1 1 d U . .
C14 C -0.2684(7) 0.3507(8) 1.0643(3) 0.0292(15) Uani 1 1 d U . .
H14 H -0.3308 0.3435 1.0835 0.035 Uiso 1 1 calc R . .
C15 C -0.2669(7) 0.3443(7) 1.0109(3) 0.0255(14) Uani 1 1 d U . .
C16 C -0.1850(10) 0.3779(12) 1.1472(4) 0.0513(19) Uani 1 1 d U . .
C17 C -0.3736(8) 0.3338(9) 0.9844(3) 0.0333(16) Uani 1 1 d U . .
C18A C 0.2233(16) 0.1328(15) 1.0503(7) 0.0550(18) Uani 0.512(6) 1 d PDU A 1
C18B C 0.2452(14) 0.255(2) 0.9172(6) 0.051(2) Uani 0.488(6) 1 d PDU A 2
C19A C 0.3035(19) 0.1166(18) 1.0101(7) 0.056(3) Uani 0.512(6) 1 d PDU A 1
H19A H 0.3702 0.0514 1.0114 0.068 Uiso 0.512(6) 1 calc PR A 1
C19B C 0.1927(14) 0.2594(18) 0.8701(7) 0.043(3) Uani 0.488(6) 1 d PDU A 2
H19B H 0.2378 0.2227 0.8428 0.051 Uiso 0.488(6) 1 calc PR A 2
C20A C 0.2874(15) 0.1950(15) 0.9679(7) 0.054(2) Uani 0.512(6) 1 d PDU A 1
C20B C 0.0740(14) 0.3180(18) 0.8627(6) 0.039(2) Uani 0.488(6) 1 d PDU A 2
C21 C 0.2467(13) 0.0505(10) 1.0979(5) 0.070(2) Uani 1 1 d DU . .
C22 C 0.3808(9) 0.1950(11) 0.9247(4) 0.069(2) Uani 1 1 d DU . .
C23A C 0.0671(18) 0.1123(13) 0.9225(6) 0.045(2) Uani 0.512(6) 1 d PDU A 1
C23B C 0.1693(11) 0.1049(13) 1.0496(6) 0.0550(18) Uani 0.488(6) 1 d PDU A 2
C24A C 0.0705(16) 0.1611(13) 0.8746(6) 0.035(2) Uani 0.512(6) 1 d PDU A 1
H24A H 0.0988 0.1157 0.8471 0.042 Uiso 0.512(6) 1 calc PR A 1
C24B C 0.1618(15) 0.0356(17) 1.0130(6) 0.054(3) Uani 0.488(6) 1 d PDU A 2
H24B H 0.2041 -0.0411 1.0190 0.064 Uiso 0.488(6) 1 calc PR A 2
C25A C 0.0324(17) 0.2784(12) 0.8654(6) 0.037(2) Uani 0.512(6) 1 d PDU A 1
C25B C 0.0968(15) 0.0702(13) 0.9681(7) 0.050(2) Uani 0.488(6) 1 d PDU A 2
C26 C 0.1107(10) -0.0132(9) 0.9280(4) 0.0609(19) Uani 1 1 d DU . .
C27 C 0.0363(11) 0.3268(10) 0.8082(4) 0.052(2) Uani 1 1 d DU . .
C28 C -0.1157(7) 0.3736(7) 0.5939(3) 0.0236(14) Uani 1 1 d U . .
H28 H -0.0888 0.3216 0.5688 0.028 Uiso 1 1 calc R . .
C29 C -0.1686(7) 0.3480(7) 0.6374(3) 0.0227(14) Uani 1 1 d U . .
H29 H -0.1772 0.2785 0.6422 0.027 Uiso 1 1 calc R . .
C30 C -0.2103(7) 0.4277(6) 0.6750(3) 0.0210(13) Uani 1 1 d U . .
C31 C -0.1947(7) 0.5299(7) 0.6662(3) 0.0220(14) Uani 1 1 d U . .
H31 H -0.2214 0.5840 0.6904 0.026 Uiso 1 1 calc R . .
C32 C -0.1396(7) 0.5514(7) 0.6217(3) 0.0222(14) Uani 1 1 d U . .
H32 H -0.1288 0.6197 0.6158 0.027 Uiso 1 1 calc R . .
C33 C -0.2735(7) 0.4036(7) 0.7197(3) 0.0254(14) Uani 1 1 d U . .
C34 C -0.3409(9) 0.3062(8) 0.7861(3) 0.0376(16) Uani 1 1 d U . .
C35 C -0.4179(9) 0.4312(8) 0.7837(3) 0.0360(16) Uani 1 1 d U . .
C36 C -0.4019(11) 0.2229(10) 0.7882(4) 0.054(3) Uani 1 1 d U . .
H36A H -0.4450 0.2280 0.8199 0.080 Uiso 1 1 calc R . .
H36B H -0.3446 0.1483 0.7868 0.080 Uiso 1 1 calc R . .
H36C H -0.4550 0.2393 0.7592 0.080 Uiso 1 1 calc R . .
C37 C -0.2444(11) 0.2719(11) 0.8294(4) 0.060(3) Uani 1 1 d U . .
H37A H -0.2088 0.3277 0.8293 0.090 Uiso 1 1 calc R . .
H37B H -0.1856 0.2004 0.8229 0.090 Uiso 1 1 calc R . .
H37C H -0.2796 0.2666 0.8626 0.090 Uiso 1 1 calc R . .
C38 C -0.5327(9) 0.4585(10) 0.7536(4) 0.046(2) Uani 1 1 d U . .
H38A H -0.5158 0.4283 0.7202 0.069 Uiso 1 1 calc R . .
H38B H -0.5722 0.5387 0.7492 0.069 Uiso 1 1 calc R . .
H38C H -0.5822 0.4258 0.7725 0.069 Uiso 1 1 calc R . .
C39 C -0.4443(10) 0.4854(10) 0.8351(4) 0.049(2) Uani 1 1 d U . .
H39A H -0.4917 0.4531 0.8558 0.074 Uiso 1 1 calc R . .
H39B H -0.4860 0.5649 0.8289 0.074 Uiso 1 1 calc R . .
H39C H -0.3721 0.4726 0.8531 0.074 Uiso 1 1 calc R . .
C40 C 0.1840(8) 0.1872(8) 0.5879(4) 0.0378(17) Uani 1 1 d U B .
C41 C 0.2508(9) 0.1243(8) 0.5492(4) 0.0379(18) Uani 1 1 d U . .
H41 H 0.2889 0.0470 0.5553 0.046 Uiso 1 1 calc R . .
C42 C 0.2605(9) 0.1762(8) 0.5019(4) 0.0400(17) Uani 1 1 d U B .
C43 C 0.1609(9) 0.1249(9) 0.6369(4) 0.054(2) Uani 1 1 d DU . .
C44 C 0.3248(12) 0.1020(10) 0.4583(4) 0.058(2) Uani 1 1 d U . .
C45 C 0.4456(7) 0.3105(7) 0.5642(3) 0.0300(15) Uani 1 1 d U B .
C46 C 0.4907(7) 0.3311(8) 0.5161(3) 0.0305(16) Uani 1 1 d U . .
H46 H 0.5707 0.2970 0.5101 0.037 Uiso 1 1 calc R . .
C47 C 0.4184(7) 0.4017(8) 0.4768(3) 0.0287(14) Uani 1 1 d U B .
C48 C 0.5316(8) 0.2360(8) 0.6062(4) 0.0369(18) Uani 1 1 d U . .
C49 C 0.4757(8) 0.4181(9) 0.4247(4) 0.0376(17) Uani 1 1 d U . .
C50 C 0.1285(8) 0.5940(8) 0.6383(3) 0.0334(15) Uani 1 1 d U B .
C51 C 0.1225(8) 0.6949(8) 0.6127(3) 0.0364(17) Uani 1 1 d U . .
H51 H 0.1182 0.7555 0.6315 0.044 Uiso 1 1 calc R . .
C52 C 0.1228(8) 0.7058(8) 0.5586(4) 0.0357(16) Uani 1 1 d U B .
C53 C 0.1244(10) 0.5876(10) 0.6982(4) 0.0483(19) Uani 1 1 d U . .
C54 C 0.1080(11) 0.8204(10) 0.5322(5) 0.053(2) Uani 1 1 d U . .
C55 C -0.1011(10) -0.0566(11) 0.7331(6) 0.066(4) Uani 1 1 d . . .
H55A H -0.1636 0.0065 0.7467 0.080 Uiso 1 1 calc R . .
H55B H -0.1081 -0.1252 0.7487 0.080 Uiso 1 1 calc R . .
Cl1 Cl 0.0308(4) -0.0518(5) 0.7503(3) 0.141(2) Uani 1 1 d . . .
Cl2 Cl -0.1188(6) -0.0522(5) 0.66682(19) 0.1222(18) Uani 1 1 d . . .
Dy1 Dy 0.00331(3) 0.34263(3) 0.987880(13) 0.01719(12) Uani 1 1 d . . .
Dy2 Dy 0.16131(3) 0.43957(3) 0.536067(13) 0.02163(12) Uani 1 1 d . . .
F1 F -0.0832(8) 0.3244(10) 1.1701(3) 0.108(3) Uani 1 1 d U . .
F2 F -0.1947(11) 0.4760(9) 1.1586(3) 0.113(3) Uani 1 1 d U . .
F3 F -0.2642(6) 0.3534(7) 1.1710(2) 0.0678(18) Uani 1 1 d U . .
F4 F -0.3399(5) 0.2505(5) 0.9533(2) 0.0475(14) Uani 1 1 d U . .
F5 F -0.4309(5) 0.4274(6) 0.9553(2) 0.0536(15) Uani 1 1 d U . .
F6 F -0.4502(5) 0.3167(7) 1.0174(2) 0.0575(17) Uani 1 1 d U . .
F8 F 0.1825(9) 0.0877(7) 1.1397(3) 0.101(3) Uani 1 1 d U A .
F9 F 0.2814(9) -0.0543(7) 1.0964(4) 0.106(3) Uani 1 1 d U A .
F10 F 0.4154(7) 0.2855(8) 0.9217(4) 0.101(3) Uani 1 1 d DU A .
F11 F 0.3420(11) 0.0673(9) 1.1092(5) 0.125(3) Uani 1 1 d U A .
F11A F 0.3445(13) 0.1797(13) 0.8807(5) 0.078(3) Uani 0.512(6) 1 d PDU A 1
F11B F 0.4246(14) 0.1366(13) 0.8848(5) 0.083(3) Uani 0.488(6) 1 d PDU A 2
F12A F 0.4817(13) 0.1091(13) 0.9407(7) 0.102(4) Uani 0.512(6) 1 d PDU A 1
F12B F 0.4144(15) 0.1440(13) 0.9687(5) 0.091(4) Uani 0.488(6) 1 d PDU A 2
F13 F 0.2177(9) -0.0555(9) 0.9100(4) 0.136(4) Uani 1 1 d DU A .
F14A F 0.0335(14) -0.0502(15) 0.9121(7) 0.098(4) Uani 0.514(11) 1 d PDU A 1
F14B F 0.0485(15) 0.0306(14) 0.8860(6) 0.098(4) Uani 0.486(11) 1 d PDU A 2
F15A F 0.1280(13) -0.0612(12) 0.9772(5) 0.071(3) Uani 0.514(11) 1 d PDU A 1
F15B F 0.0932(14) -0.0994(12) 0.9475(6) 0.077(3) Uani 0.486(11) 1 d PDU A 2
F16 F 0.0263(10) 0.2484(8) 0.7838(4) 0.111(3) Uani 1 1 d U A .
F17 F -0.0558(7) 0.4183(6) 0.7959(2) 0.069(2) Uani 1 1 d U A .
F18 F 0.1275(10) 0.3369(11) 0.7885(6) 0.149(4) Uani 1 1 d U A .
F19 F 0.2248(6) 0.0171(5) 0.6423(3) 0.0613(18) Uani 1 1 d U B .
F20A F 0.0628(14) 0.1576(17) 0.6569(8) 0.067(4) Uani 0.387(12) 1 d PDU B 1
F20B F 0.0482(9) 0.1149(9) 0.6276(5) 0.057(3) Uani 0.613(12) 1 d PDU B 2
F21A F 0.2266(16) 0.1561(14) 0.6756(6) 0.060(4) Uani 0.387(12) 1 d PDU B 1
F21B F 0.1393(13) 0.1760(9) 0.6773(4) 0.062(3) Uani 0.613(12) 1 d PDU B 2
F22 F 0.3581(10) -0.0066(6) 0.4712(3) 0.103(3) Uani 1 1 d U . .
F23 F 0.2579(8) 0.1286(7) 0.4158(3) 0.088(2) Uani 1 1 d U . .
F24 F 0.4214(7) 0.1197(7) 0.4445(3) 0.080(2) Uani 1 1 d U . .
F25 F 0.5085(6) 0.1420(5) 0.6173(3) 0.0583(16) Uani 1 1 d U . .
F26 F 0.5192(6) 0.2870(6) 0.6495(2) 0.0615(18) Uani 1 1 d U . .
F27 F 0.6426(5) 0.2051(6) 0.5928(2) 0.0536(16) Uani 1 1 d U . .
F28 F 0.4640(7) 0.3479(6) 0.3921(2) 0.0684(19) Uani 1 1 d U . .
F29 F 0.4251(5) 0.5187(5) 0.4025(2) 0.0500(15) Uani 1 1 d U . .
F30 F 0.5882(5) 0.4022(6) 0.4303(2) 0.0588(17) Uani 1 1 d U . .
F31 F 0.1909(8) 0.8117(7) 0.4979(4) 0.100(3) Uani 1 1 d U . .
F32 F 0.0116(8) 0.8611(7) 0.5048(4) 0.103(3) Uani 1 1 d U . .
F33 F 0.1086(10) 0.8963(7) 0.5617(3) 0.103(3) Uani 1 1 d U . .
F34 F 0.1919(8) 0.4891(7) 0.7180(3) 0.090(3) Uani 1 1 d U . .
F35 F 0.0176(6) 0.6091(8) 0.7145(3) 0.078(2) Uani 1 1 d U . .
F36 F 0.1655(7) 0.6577(7) 0.7182(2) 0.077(2) Uani 1 1 d U . .
N1 N -0.1647(5) 0.5884(5) 0.9289(2) 0.0174(11) Uani 1 1 d U . .
N2 N -0.5226(6) 0.8075(6) 0.8152(2) 0.0249(13) Uani 1 1 d U . .
N3 N -0.3764(6) 0.8140(6) 0.7663(3) 0.0250(13) Uani 1 1 d U . .
N4 N -0.1021(5) 0.4736(5) 0.5871(2) 0.0200(12) Uani 1 1 d U . .
N5 N -0.3440(6) 0.4807(6) 0.7507(3) 0.0291(13) Uani 1 1 d U . .
N6 N -0.2754(7) 0.3013(6) 0.7358(3) 0.0328(14) Uani 1 1 d U . .
O1 O -0.0863(4) 0.5393(4) 0.96840(19) 0.0189(10) Uani 1 1 d U . .
O2 O -0.1896(4) 0.3517(5) 0.97933(19) 0.0216(11) Uani 1 1 d U . .
O3 O -0.0892(5) 0.3791(6) 1.0686(2) 0.0313(13) Uani 1 1 d U . .
O4 O 0.1189(6) 0.2105(5) 1.0510(3) 0.0436(15) Uani 1 1 d DU . .
O5 O 0.0319(6) 0.1652(5) 0.9607(2) 0.0380(13) Uani 1 1 d DU . .
O6 O -0.0040(5) 0.3576(5) 0.8958(2) 0.0308(12) Uani 1 1 d DU . .
O7 O 0.1959(5) 0.2892(6) 0.9588(2) 0.0386(14) Uani 1 1 d DU . .
O8 O -0.5810(5) 0.7820(6) 0.8524(2) 0.0350(14) Uani 1 1 d U . .
O9 O -0.2731(5) 0.7952(6) 0.7490(2) 0.0386(15) Uani 1 1 d U . .
O10 O -0.0494(4) 0.4964(4) 0.54292(18) 0.0196(11) Uani 1 1 d U . .
O11 O 0.1342(5) 0.2924(5) 0.5869(2) 0.0313(13) Uani 1 1 d U . .
O12 O 0.2226(6) 0.2802(5) 0.4884(2) 0.0334(13) Uani 1 1 d U . .
O13 O 0.3409(5) 0.3482(5) 0.5779(2) 0.0296(12) Uani 1 1 d U . .
O14 O 0.3092(5) 0.4531(5) 0.4786(2) 0.0264(12) Uani 1 1 d U . .
O15 O 0.1318(5) 0.6320(5) 0.5280(2) 0.0289(12) Uani 1 1 d U . .
O16 O 0.1325(5) 0.5060(5) 0.6186(2) 0.0301(12) Uani 1 1 d U . .
O17 O -0.3613(6) 0.5847(5) 0.7480(2) 0.0382(15) Uani 1 1 d U . .
O18 O -0.2208(7) 0.2080(5) 0.7167(3) 0.0479(17) Uani 1 1 d U . .

loop_
_atom_site_aniso_label
_atom_site_aniso_U_11
_atom_site_aniso_U_22
_atom_site_aniso_U_33
_atom_site_aniso_U_23
_atom_site_aniso_U_13
_atom_site_aniso_U_12
C1 0.019(3) 0.031(3) 0.018(3) 0.001(3) 0.001(2) -0.011(3)
C2 0.017(3) 0.032(3) 0.019(3) 0.002(3) -0.001(2) -0.010(3)
C3 0.020(3) 0.030(3) 0.014(3) 0.000(2) -0.001(2) -0.013(2)
C4 0.019(3) 0.031(3) 0.014(3) 0.000(3) 0.001(2) -0.012(3)
C5 0.020(3) 0.030(3) 0.014(3) -0.003(3) 0.000(2) -0.010(3)
C6 0.021(3) 0.031(3) 0.013(3) 0.003(2) 0.000(2) -0.012(2)
C7 0.024(3) 0.040(3) 0.019(3) 0.009(3) -0.003(3) -0.008(3)
C8 0.028(3) 0.038(3) 0.021(3) 0.007(3) -0.004(3) -0.010(3)
C9 0.037(5) 0.051(5) 0.025(4) 0.004(4) -0.010(4) -0.016(4)
C10 0.039(5) 0.055(6) 0.031(5) 0.004(4) -0.001(4) 0.006(4)
C11 0.035(5) 0.064(6) 0.022(4) 0.006(4) -0.003(4) -0.015(4)
C12 0.054(6) 0.044(5) 0.053(6) 0.004(5) -0.001(5) -0.015(5)
C13 0.036(3) 0.063(3) 0.017(3) -0.010(3) 0.010(3) -0.036(3)
C14 0.029(3) 0.052(4) 0.018(3) -0.007(3) 0.011(3) -0.027(3)
C15 0.023(3) 0.044(3) 0.016(3) -0.005(3) 0.005(2) -0.020(2)
C16 0.053(4) 0.099(4) 0.026(4) -0.015(4) 0.009(3) -0.055(3)
C17 0.030(3) 0.060(4) 0.018(3) -0.007(3) 0.005(3) -0.026(3)
C18A 0.072(3) 0.037(3) 0.047(3) -0.007(3) -0.006(3) -0.008(3)
C18B 0.038(3) 0.068(4) 0.046(4) -0.022(3) 0.013(3) -0.015(3)
C19A 0.055(5) 0.056(5) 0.048(5) -0.015(4) -0.001(4) -0.006(4)
C19B 0.039(4) 0.055(5) 0.035(4) -0.018(4) 0.014(4) -0.017(4)
C20A 0.041(3) 0.069(4) 0.049(4) -0.022(3) 0.010(3) -0.011(3)
C20B 0.043(4) 0.047(4) 0.030(3) -0.015(3) 0.011(3) -0.017(3)
C21 0.092(4) 0.043(3) 0.061(4) -0.003(3) -0.013(4) -0.007(4)
C22 0.048(3) 0.087(4) 0.064(4) -0.025(4) 0.015(3) -0.011(3)
C23A 0.055(3) 0.043(3) 0.044(3) -0.013(3) 0.006(3) -0.024(3)
C23B 0.072(3) 0.037(3) 0.047(3) -0.007(3) -0.006(3) -0.008(3)
C24A 0.044(4) 0.039(4) 0.031(4) -0.016(4) 0.008(4) -0.022(4)
C24B 0.068(5) 0.039(4) 0.048(4) -0.005(4) -0.001(4) -0.012(4)
C25A 0.043(4) 0.044(4) 0.028(3) -0.014(3) 0.009(3) -0.019(3)
C25B 0.062(3) 0.043(3) 0.048(3) -0.009(3) 0.006(3) -0.021(3)
C26 0.067(3) 0.058(2) 0.059(3) -0.0067(19) 0.0024(19) -0.0236(18)
C27 0.061(4) 0.056(4) 0.039(4) -0.013(3) 0.014(3) -0.018(3)
C28 0.028(3) 0.024(3) 0.016(3) -0.002(3) 0.001(3) -0.006(3)
C29 0.029(3) 0.022(3) 0.016(3) 0.003(3) 0.000(3) -0.008(3)
C30 0.026(3) 0.024(3) 0.011(3) 0.003(2) 0.003(2) -0.007(2)
C31 0.025(3) 0.025(3) 0.014(3) -0.001(3) 0.003(3) -0.007(3)
C32 0.025(3) 0.026(3) 0.014(3) 0.001(3) 0.002(2) -0.008(3)
C33 0.034(3) 0.028(3) 0.015(3) 0.000(2) 0.003(2) -0.013(2)
C34 0.051(3) 0.047(3) 0.020(3) 0.003(3) 0.013(3) -0.026(3)
C35 0.047(3) 0.048(3) 0.022(3) -0.003(3) 0.016(3) -0.028(3)
C36 0.071(6) 0.059(6) 0.040(5) 0.002(5) 0.013(5) -0.036(5)
C37 0.072(7) 0.073(7) 0.031(5) 0.021(5) -0.001(5) -0.025(6)
C38 0.043(5) 0.062(6) 0.040(5) -0.018(5) 0.016(4) -0.027(5)
C39 0.068(6) 0.063(6) 0.033(5) -0.017(4) 0.023(5) -0.041(5)
C40 0.040(3) 0.033(3) 0.032(3) 0.006(3) 0.002(3) -0.005(3)
C41 0.045(4) 0.030(3) 0.033(3) 0.000(3) 0.006(3) -0.008(3)
C42 0.055(3) 0.035(3) 0.029(3) -0.006(3) 0.005(3) -0.014(3)
C43 0.058(4) 0.042(3) 0.044(4) 0.015(3) 0.011(3) -0.002(3)
C44 0.083(4) 0.049(4) 0.040(4) -0.015(4) 0.012(4) -0.020(4)
C45 0.028(3) 0.035(3) 0.023(3) -0.001(3) -0.004(3) -0.007(3)
C46 0.025(3) 0.039(3) 0.024(3) -0.002(3) -0.001(3) -0.008(3)
C47 0.029(3) 0.038(3) 0.022(3) -0.004(3) 0.000(3) -0.014(3)
C48 0.034(3) 0.040(4) 0.030(3) 0.001(3) -0.007(3) -0.005(3)
C49 0.034(3) 0.055(4) 0.027(3) -0.004(3) 0.005(3) -0.020(3)
C50 0.041(3) 0.046(3) 0.019(3) -0.007(3) 0.002(3) -0.022(3)
C51 0.048(4) 0.041(3) 0.023(3) -0.011(3) 0.002(3) -0.018(3)
C52 0.045(3) 0.037(3) 0.029(3) -0.007(3) 0.004(3) -0.019(3)
C53 0.063(4) 0.069(4) 0.020(3) -0.008(3) -0.002(3) -0.032(4)
C54 0.059(3) 0.050(3) 0.053(3) -0.003(2) 0.001(2) -0.0224(19)
C55 0.048(7) 0.053(7) 0.098(11) -0.013(7) 0.012(7) -0.016(6)
Cl1 0.078(3) 0.155(5) 0.196(6) 0.062(4) -0.051(3) -0.062(3)
Cl2 0.160(5) 0.128(4) 0.084(3) -0.033(3) 0.006(3) -0.054(4)
Dy1 0.01677(19) 0.0220(2) 0.01319(19) -0.00286(14) 0.00392(13) -0.00736(15)
Dy2 0.0233(2) 0.0252(2) 0.0134(2) 0.00048(15) 0.00281(14) -0.00559(16)
F1 0.080(5) 0.189(7) 0.044(4) 0.004(5) -0.001(4) -0.037(5)
F2 0.189(7) 0.120(6) 0.057(4) -0.038(4) 0.034(5) -0.084(5)
F3 0.067(4) 0.138(5) 0.027(3) -0.015(3) 0.016(3) -0.070(4)
F4 0.045(3) 0.067(4) 0.046(3) -0.029(3) 0.005(3) -0.034(3)
F5 0.035(3) 0.073(4) 0.045(3) 0.003(3) -0.011(3) -0.011(3)
F6 0.049(3) 0.127(5) 0.023(3) -0.011(3) 0.011(2) -0.064(4)
F8 0.134(6) 0.082(5) 0.058(4) 0.017(4) -0.012(4) -0.010(4)
F9 0.143(6) 0.051(4) 0.108(6) -0.003(4) -0.037(5) -0.015(4)
F10 0.068(4) 0.133(6) 0.113(6) -0.029(5) 0.010(4) -0.046(4)
F11 0.143(7) 0.089(5) 0.140(7) -0.024(5) -0.008(6) -0.036(5)
F11A 0.061(5) 0.098(6) 0.069(5) -0.032(5) 0.016(5) -0.017(5)
F11B 0.058(5) 0.098(6) 0.072(5) -0.034(5) 0.007(5) 0.001(5)
F12A 0.074(6) 0.113(6) 0.093(6) -0.011(6) 0.020(5) -0.001(5)
F12B 0.066(5) 0.102(6) 0.077(6) -0.012(5) 0.012(5) 0.006(5)
F13 0.140(6) 0.110(6) 0.132(6) -0.017(5) 0.056(6) -0.015(5)
F14A 0.114(6) 0.083(6) 0.102(6) 0.006(5) -0.021(5) -0.041(5)
F14B 0.116(6) 0.079(6) 0.083(6) -0.006(5) -0.015(5) -0.017(5)
F15A 0.092(5) 0.054(5) 0.062(5) 0.000(5) 0.002(5) -0.021(5)
F15B 0.099(6) 0.068(5) 0.072(6) 0.005(5) -0.010(5) -0.041(5)
F16 0.145(6) 0.079(5) 0.094(5) -0.039(4) -0.034(5) -0.014(5)
F17 0.100(5) 0.059(4) 0.028(3) 0.002(3) 0.004(3) -0.005(4)
F18 0.114(6) 0.139(7) 0.185(7) 0.026(6) 0.051(6) -0.045(5)
F19 0.064(4) 0.040(3) 0.058(4) 0.027(3) 0.007(3) 0.002(3)
F20A 0.065(6) 0.059(6) 0.056(6) 0.020(5) 0.018(5) -0.005(5)
F20B 0.055(5) 0.049(5) 0.059(5) 0.016(4) 0.013(4) -0.012(4)
F21A 0.078(7) 0.050(6) 0.037(6) 0.016(5) 0.011(6) -0.008(6)
F21B 0.085(6) 0.050(4) 0.039(4) 0.009(4) 0.016(5) -0.014(4)
F22 0.168(7) 0.045(4) 0.076(5) -0.024(4) 0.040(5) -0.015(5)
F23 0.112(6) 0.098(5) 0.049(4) -0.034(4) -0.001(4) -0.028(5)
F24 0.080(5) 0.086(5) 0.064(4) -0.035(4) 0.032(4) -0.014(4)
F25 0.056(4) 0.049(4) 0.061(4) 0.019(3) -0.011(3) -0.013(3)
F26 0.068(4) 0.067(4) 0.029(3) -0.010(3) -0.019(3) 0.003(3)
F27 0.029(3) 0.072(4) 0.048(3) 0.008(3) -0.008(2) -0.005(3)
F28 0.098(5) 0.086(5) 0.039(3) -0.028(3) 0.026(3) -0.051(4)
F29 0.042(3) 0.069(4) 0.037(3) 0.016(3) 0.003(2) -0.021(3)
F30 0.029(3) 0.090(5) 0.050(4) 0.013(3) 0.007(3) -0.016(3)
F31 0.110(5) 0.072(4) 0.110(5) 0.018(4) 0.045(5) -0.030(4)
F32 0.099(5) 0.068(4) 0.133(6) 0.038(4) -0.032(5) -0.028(4)
F33 0.175(7) 0.063(4) 0.080(5) -0.013(4) -0.002(5) -0.053(4)
F34 0.127(6) 0.093(5) 0.027(3) 0.005(3) -0.015(4) -0.015(5)
F35 0.067(4) 0.137(6) 0.036(3) -0.016(4) 0.015(3) -0.044(4)
F36 0.114(5) 0.110(5) 0.032(3) -0.015(3) -0.007(3) -0.070(5)
N1 0.018(2) 0.024(2) 0.012(2) 0.000(2) -0.001(2) -0.010(2)
N2 0.020(3) 0.037(3) 0.015(3) 0.005(2) -0.002(2) -0.008(2)
N3 0.023(3) 0.036(3) 0.018(3) 0.005(2) -0.003(2) -0.013(2)
N4 0.023(2) 0.025(2) 0.010(2) 0.003(2) 0.002(2) -0.007(2)
N5 0.040(3) 0.036(3) 0.019(3) -0.005(2) 0.011(2) -0.022(3)
N6 0.045(3) 0.034(3) 0.019(3) 0.002(2) 0.008(3) -0.014(3)
O1 0.019(2) 0.024(3) 0.014(2) 0.003(2) -0.0048(19) -0.009(2)
O2 0.020(2) 0.037(3) 0.012(2) -0.004(2) 0.0059(19) -0.015(2)
O3 0.030(3) 0.060(4) 0.013(3) -0.008(2) 0.007(2) -0.026(3)
O4 0.064(3) 0.025(3) 0.036(3) -0.005(2) -0.001(3) -0.009(3)
O5 0.047(3) 0.035(3) 0.040(3) -0.018(2) 0.014(3) -0.022(2)
O6 0.034(3) 0.040(3) 0.021(3) -0.012(2) 0.007(2) -0.014(2)
O7 0.025(3) 0.059(3) 0.036(3) -0.022(3) 0.011(2) -0.016(2)
O8 0.020(3) 0.061(4) 0.018(3) 0.008(3) 0.005(2) -0.009(3)
O9 0.024(3) 0.057(4) 0.033(3) 0.014(3) 0.003(3) -0.015(3)
O10 0.022(2) 0.025(3) 0.010(2) 0.001(2) 0.0053(19) -0.006(2)
O11 0.030(3) 0.031(3) 0.025(3) 0.006(2) 0.002(2) -0.004(2)
O12 0.046(3) 0.033(3) 0.021(3) -0.002(2) 0.004(2) -0.013(3)
O13 0.028(3) 0.035(3) 0.021(3) 0.002(2) 0.001(2) -0.006(2)
O14 0.024(3) 0.032(3) 0.020(3) 0.001(2) -0.002(2) -0.007(2)
O15 0.041(3) 0.029(3) 0.017(3) -0.004(2) 0.004(2) -0.013(2)
O16 0.033(3) 0.038(3) 0.019(3) -0.003(2) 0.002(2) -0.013(2)
O17 0.054(4) 0.035(3) 0.032(3) -0.011(3) 0.023(3) -0.023(3)
O18 0.072(5) 0.028(3) 0.038(4) 0.004(3) 0.019(3) -0.013(3)

loop_
_atom_type_symbol
_atom_type_description
_atom_type_scat_dispersion_real
_atom_type_scat_dispersion_imag
_atom_type_scat_source
C C 0.0033 0.0016 'International Tables Vol C Tables 4.2.6.8 and 6.1.1.4'
H H 0.0000 0.0000 'International Tables Vol C Tables 4.2.6.8 and 6.1.1.4'
Cl Cl 0.1484 0.1585 'International Tables Vol C Tables 4.2.6.8 and 6.1.1.4'
Dy Dy -0.1892 4.4098 'International Tables Vol C Tables 4.2.6.8 and 6.1.1.4'
F F 0.0171 0.0103 'International Tables Vol C Tables 4.2.6.8 and 6.1.1.4'
N N 0.0061 0.0033 'International Tables Vol C Tables 4.2.6.8 and 6.1.1.4'
O O 0.0106 0.0060 'International Tables Vol C Tables 4.2.6.8 and 6.1.1.4'

loop_
_geom_angle_atom_site_label_1
_geom_angle_atom_site_label_2
_geom_angle_atom_site_label_3
_geom_angle
_geom_angle_site_symmetry_1
_geom_angle_site_symmetry_3
N1 C1 C2 119.8(7) . .
N1 C1 H1 120.1 . .
C2 C1 H1 120.1 . .
C1 C2 C3 119.8(7) . .
C1 C2 H2 120.1 . .
C3 C2 H2 120.1 . .
C4 C3 C2 117.7(7) . .
C4 C3 C6 121.9(7) . .
C2 C3 C6 120.3(7) . .
C5 C4 C3 120.1(7) . .
C5 C4 H4 120.0 . .
C3 C4 H4 120.0 . .
N1 C5 C4 119.7(7) . .
N1 C5 H5 120.1 . .
C4 C5 H5 120.1 . .
N2 C6 N3 108.7(6) . .
N2 C6 C3 125.9(7) . .
N3 C6 C3 125.3(7) . .
N2 C7 C10 108.4(7) . .
N2 C7 C9 106.1(7) . .
C10 C7 C9 110.2(8) . .
N2 C7 C8 101.2(6) . .
C10 C7 C8 117.1(8) . .
C9 C7 C8 112.8(7) . .
N3 C8 C11 108.9(7) . .
N3 C8 C12 105.3(7) . .
C11 C8 C12 110.2(8) . .
N3 C8 C7 102.0(6) . .
C11 C8 C7 116.3(7) . .
C12 C8 C7 113.2(8) . .
C7 C9 H9A 109.5 . .
C7 C9 H9B 109.5 . .
H9A C9 H9B 109.5 . .
C7 C9 H9C 109.5 . .
H9A C9 H9C 109.5 . .
H9B C9 H9C 109.5 . .
C7 C10 H10A 109.5 . .
C7 C10 H10B 109.5 . .
H10A C10 H10B 109.5 . .
C7 C10 H10C 109.5 . .
H10A C10 H10C 109.5 . .
H10B C10 H10C 109.5 . .
C8 C11 H11A 109.5 . .
C8 C11 H11B 109.5 . .
H11A C11 H11B 109.5 . .
C8 C11 H11C 109.5 . .
H11A C11 H11C 109.5 . .
H11B C11 H11C 109.5 . .
C8 C12 H12A 109.5 . .
C8 C12 H12B 109.5 . .
H12A C12 H12B 109.5 . .
C8 C12 H12C 109.5 . .
H12A C12 H12C 109.5 . .
H12B C12 H12C 109.5 . .
O3 C13 C14 126.7(8) . .
O3 C13 C16 114.9(7) . .
C14 C13 C16 118.4(7) . .
C13 C14 C15 120.4(7) . .
C13 C14 H14 119.8 . .
C15 C14 H14 119.8 . .
O2 C15 C14 128.0(7) . .
O2 C15 C17 113.3(7) . .
C14 C15 C17 118.6(7) . .
F3 C16 F2 107.5(11) . .
F3 C16 F1 110.1(10) . .
F2 C16 F1 96.5(10) . .
F3 C16 C13 117.5(8) . .
F2 C16 C13 111.4(10) . .
F1 C16 C13 111.7(9) . .
F6 C17 F4 108.1(8) . .
F6 C17 F5 106.9(8) . .
F4 C17 F5 107.1(7) . .
F6 C17 C15 113.6(7) . .
F4 C17 C15 110.6(7) . .
F5 C17 C15 110.3(8) . .
O4 C18A C19A 126.5(16) . .
O4 C18A C21 112.0(13) . .
C19A C18A C21 121.3(15) . .
O7 C18B C19B 127.5(15) . .
O7 C18B C22 111.4(12) . .
C19B C18B C22 121.0(13) . .
C18A C19A C20A 122.1(18) . .
C18A C19A H19A 119.0 . .
C20A C19A H19A 119.0 . .
C18B C19B C20B 120.8(16) . .
C18B C19B H19B 119.6 . .
C20B C19B H19B 119.6 . .
O7 C20A C19A 126.8(15) . .
O7 C20A C22 106.5(12) . .
C19A C20A C22 126.4(14) . .
O6 C20B C19B 129.0(14) . .
O6 C20B C27 117.7(13) . .
C19B C20B C27 113.2(13) . .
F9 C21 F11 102.9(12) . .
F9 C21 F8 113.0(12) . .
F11 C21 F8 100.4(11) . .
F9 C21 C18A 124.4(13) . .
F11 C21 C18A 92.0(13) . .
F8 C21 C18A 116.3(11) . .
F9 C21 C23B 108.4(11) . .
F11 C21 C23B 124.4(11) . .
F8 C21 C23B 107.7(10) . .
C18A C21 C23B 32.5(9) . .
F12B C22 F11A 140.5(16) . .
F12B C22 F11B 115.5(13) . .
F11A C22 F11B 42.4(8) . .
F12B C22 F10 106.5(12) . .
F11A C22 F10 111.5(12) . .
F11B C22 F10 107.5(12) . .
F12B C22 F12A 48.0(10) . .
F11A C22 F12A 112.1(12) . .
F11B C22 F12A 72.2(11) . .
F10 C22 F12A 102.1(11) . .
F12B C22 C18B 115.7(13) . .
F11A C22 C18B 67.1(10) . .
F11B C22 C18B 109.3(12) . .
F10 C22 C18B 100.9(12) . .
F12A C22 C18B 155.2(16) . .
F12B C22 C20A 60.0(11) . .
F11A C22 C20A 109.7(13) . .
F11B C22 C20A 135.7(15) . .
F10 C22 C20A 116.0(11) . .
F12A C22 C20A 105.1(12) . .
C18B C22 C20A 55.8(10) . .
O5 C23A C24A 123.5(14) . .
O5 C23A C26 119.3(13) . .
C24A C23A C26 117.2(13) . .
O4 C23B C24B 129.5(16) . .
O4 C23B C21 112.7(13) . .
C24B C23B C21 117.8(14) . .
C23A C24A C25A 121.6(14) . .
C23A C24A H24A 119.2 . .
C25A C24A H24A 119.2 . .
C23B C24B C25B 125.1(18) . .
C23B C24B H24B 117.5 . .
C25B C24B H24B 117.5 . .
O6 C25A C24A 131.7(14) . .
O6 C25A C27 110.5(11) . .
C24A C25A C27 117.7(12) . .
O5 C25B C24B 120.4(16) . .
O5 C25B C26 120.7(14) . .
C24B C25B C26 118.9(14) . .
F15B C26 F14A 54.8(10) . .
F15B C26 F14B 112.7(13) . .
F14A C26 F14B 58.2(11) . .
F15B C26 F13 102.8(11) . .
F14A C26 F13 118.1(12) . .
F14B C26 F13 102.5(12) . .
F15B C26 F15A 49.7(9) . .
F14A C26 F15A 100.1(12) . .
F14B C26 F15A 154.2(14) . .
F13 C26 F15A 100.2(10) . .
F15B C26 C23A 146.4(14) . .
F14A C26 C23A 111.1(14) . .
F14B C26 C23A 66.1(11) . .
F13 C26 C23A 110.3(12) . .
F15A C26 C23A 116.4(11) . .
F15B C26 C25B 111.0(13) . .
F14A C26 C25B 128.1(14) . .
F14B C26 C25B 113.4(13) . .
F13 C26 C25B 113.7(11) . .
F15A C26 C25B 67.0(10) . .
C23A C26 C25B 49.8(9) . .
F18 C27 F16 102.2(12) . .
F18 C27 F17 109.9(11) . .
F16 C27 F17 107.3(10) . .
F18 C27 C20B 96.2(13) . .
F16 C27 C20B 126.1(13) . .
F17 C27 C20B 113.1(10) . .
F18 C27 C25A 122.7(13) . .
F16 C27 C25A 99.9(11) . .
F17 C27 C25A 112.7(10) . .
C20B C27 C25A 31.7(9) . .
N4 C28 C29 120.5(7) . .
N4 C28 H28 119.8 . .
C29 C28 H28 119.8 . .
C28 C29 C30 119.4(7) . .
C28 C29 H29 120.3 . .
C30 C29 H29 120.3 . .
C31 C30 C29 118.2(7) . .
C31 C30 C33 122.2(7) . .
C29 C30 C33 119.5(7) . .
C32 C31 C30 120.2(7) . .
C32 C31 H31 119.9 . .
C30 C31 H31 119.9 . .
N4 C32 C31 119.6(7) . .
N4 C32 H32 120.2 . .
C31 C32 H32 120.2 . .
N5 C33 N6 108.8(7) . .
N5 C33 C30 125.5(7) . .
N6 C33 C30 125.7(7) . .
C36 C34 N6 110.0(8) . .
C36 C34 C35 117.5(9) . .
N6 C34 C35 100.5(7) . .
C36 C34 C37 109.6(9) . .
N6 C34 C37 105.1(8) . .
C35 C34 C37 113.1(9) . .
N5 C35 C39 110.3(7) . .
N5 C35 C34 100.9(7) . .
C39 C35 C34 116.5(8) . .
N5 C35 C38 106.1(7) . .
C39 C35 C38 109.3(8) . .
C34 C35 C38 113.1(8) . .
C34 C36 H36A 109.5 . .
C34 C36 H36B 109.5 . .
H36A C36 H36B 109.5 . .
C34 C36 H36C 109.5 . .
H36A C36 H36C 109.5 . .
H36B C36 H36C 109.5 . .
C34 C37 H37A 109.5 . .
C34 C37 H37B 109.5 . .
H37A C37 H37B 109.5 . .
C34 C37 H37C 109.5 . .
H37A C37 H37C 109.5 . .
H37B C37 H37C 109.5 . .
C35 C38 H38A 109.5 . .
C35 C38 H38B 109.5 . .
H38A C38 H38B 109.5 . .
C35 C38 H38C 109.5 . .
H38A C38 H38C 109.5 . .
H38B C38 H38C 109.5 . .
C35 C39 H39A 109.5 . .
C35 C39 H39B 109.5 . .
H39A C39 H39B 109.5 . .
C35 C39 H39C 109.5 . .
H39A C39 H39C 109.5 . .
H39B C39 H39C 109.5 . .
O11 C40 C41 127.5(9) . .
O11 C40 C43 114.1(8) . .
C41 C40 C43 118.3(8) . .
C42 C41 C40 119.9(9) . .
C42 C41 H41 120.1 . .
C40 C41 H41 120.1 . .
O12 C42 C41 128.3(9) . .
O12 C42 C44 113.5(9) . .
C41 C42 C44 118.2(9) . .
F20A C43 F21B 57.1(11) . .
F20A C43 F19 118.2(12) . .
F21B C43 F19 116.5(10) . .
F20A C43 F20B 43.6(11) . .
F21B C43 F20B 100.6(10) . .
F19 C43 F20B 97.9(9) . .
F20A C43 F21A 99.7(13) . .
F21B C43 F21A 42.7(8) . .
F19 C43 F21A 94.6(10) . .
F20B C43 F21A 142.4(11) . .
F20A C43 C40 120.0(11) . .
F21B C43 C40 117.4(10) . .
F19 C43 C40 115.2(8) . .
F20B C43 C40 104.8(8) . .
F21A C43 C40 101.5(10) . .
F22 C44 F24 105.6(11) . .
F22 C44 F23 110.3(10) . .
F24 C44 F23 105.4(10) . .
F22 C44 C42 113.6(10) . .
F24 C44 C42 111.6(10) . .
F23 C44 C42 110.0(10) . .
O13 C45 C46 127.0(8) . .
O13 C45 C48 114.6(8) . .
C46 C45 C48 118.4(8) . .
C47 C46 C45 121.5(8) . .
C47 C46 H46 119.3 . .
C45 C46 H46 119.3 . .
O14 C47 C46 127.1(8) . .
O14 C47 C49 115.1(7) . .
C46 C47 C49 117.8(8) . .
F27 C48 F26 107.8(8) . .
F27 C48 F25 107.3(8) . .
F26 C48 F25 106.8(8) . .
F27 C48 C45 113.9(8) . .
F26 C48 C45 111.2(8) . .
F25 C48 C45 109.4(7) . .
F29 C49 F28 106.2(8) . .
F29 C49 F30 106.9(8) . .
F28 C49 F30 109.9(9) . .
F29 C49 C47 112.3(8) . .
F28 C49 C47 109.4(8) . .
F30 C49 C47 112.0(7) . .
O16 C50 C51 127.7(8) . .
O16 C50 C53 114.4(8) . .
C51 C50 C53 117.9(8) . .
C50 C51 C52 120.1(8) . .
C50 C51 H51 119.9 . .
C52 C51 H51 119.9 . .
O15 C52 C51 127.6(9) . .
O15 C52 C54 114.2(8) . .
C51 C52 C54 118.1(9) . .
F35 C53 F34 109.4(10) . .
F35 C53 F36 108.3(9) . .
F34 C53 F36 103.9(9) . .
F35 C53 C50 110.9(8) . .
F34 C53 C50 111.3(9) . .
F36 C53 C50 112.7(9) . .
F33 C54 F32 107.3(11) . .
F33 C54 F31 106.3(11) . .
F32 C54 F31 103.9(11) . .
F33 C54 C52 116.6(10) . .
F32 C54 C52 111.2(10) . .
F31 C54 C52 110.7(10) . .
Cl1 C55 Cl2 112.8(8) . .
Cl1 C55 H55A 109.0 . .
Cl2 C55 H55A 109.0 . .
Cl1 C55 H55B 109.0 . .
Cl2 C55 H55B 109.0 . .
H55A C55 H55B 107.8 . .
O5 Dy1 O7 79.3(2) . .
O5 Dy1 O2 78.5(2) . .
O7 Dy1 O2 151.14(19) . .
O5 Dy1 O4 72.7(2) . .
O7 Dy1 O4 73.7(2) . .
O2 Dy1 O4 116.4(2) . .
O5 Dy1 O3 114.5(2) . .
O7 Dy1 O3 135.3(2) . .
O2 Dy1 O3 71.54(18) . .
O4 Dy1 O3 71.2(2) . .
O5 Dy1 O1 145.6(2) . .
O7 Dy1 O1 107.1(2) . .
O2 Dy1 O1 81.97(18) . .
O4 Dy1 O1 141.68(19) . .
O3 Dy1 O1 85.1(2) . .
O5 Dy1 O6 72.4(2) . .
O7 Dy1 O6 72.8(2) . .
O2 Dy1 O6 83.02(19) . .
O4 Dy1 O6 135.1(2) . .
O3 Dy1 O6 150.9(2) . .
O1 Dy1 O6 77.35(19) . .
O5 Dy1 O1 147.0(2) . 2_567
O7 Dy1 O1 75.33(19) . 2_567
O2 Dy1 O1 131.53(18) . 2_567
O4 Dy1 O1 80.2(2) . 2_567
O3 Dy1 O1 72.27(18) . 2_567
O1 Dy1 O1 63.81(19) . 2_567
O6 Dy1 O1 118.36(19) . 2_567
O13 Dy2 O16 75.7(2) . .
O13 Dy2 O12 82.9(2) . .
O16 Dy2 O12 145.6(2) . .
O13 Dy2 O11 75.9(2) . .
O16 Dy2 O11 76.9(2) . .
O12 Dy2 O11 71.8(2) . .
O13 Dy2 O15 106.9(2) . .
O16 Dy2 O15 71.9(2) . .
O12 Dy2 O15 141.2(2) . .
O11 Dy2 O15 146.6(2) . .
O13 Dy2 O14 72.57(19) . .
O16 Dy2 O14 124.4(2) . .
O12 Dy2 O14 72.3(2) . .
O11 Dy2 O14 134.3(2) . .
O15 Dy2 O14 75.3(2) . .
O13 Dy2 O10 149.62(18) . 2_566
O16 Dy2 O10 132.10(19) . 2_566
O12 Dy2 O10 76.76(19) . 2_566
O11 Dy2 O10 117.63(19) . 2_566
O15 Dy2 O10 77.16(18) . 2_566
O14 Dy2 O10 79.78(17) . 2_566
O13 Dy2 O10 145.84(18) . .
O16 Dy2 O10 79.38(18) . .
O12 Dy2 O10 106.0(2) . .
O11 Dy2 O10 75.97(19) . .
O15 Dy2 O10 86.77(19) . .
O14 Dy2 O10 141.57(17) . .
O10 Dy2 O10 63.03(19) 2_566 .
C5 N1 C1 122.8(6) . .
C5 N1 O1 118.7(6) . .
C1 N1 O1 118.4(6) . .
O8 N2 C6 126.2(6) . .
O8 N2 C7 120.7(6) . .
C6 N2 C7 112.8(6) . .
O9 N3 C6 126.4(7) . .
O9 N3 C8 120.9(6) . .
C6 N3 C8 112.5(6) . .
C32 N4 C28 122.2(7) . .
C32 N4 O10 119.1(6) . .
C28 N4 O10 118.7(6) . .
O17 N5 C33 126.5(7) . .
O17 N5 C35 122.2(7) . .
C33 N5 C35 110.5(7) . .
O18 N6 C33 127.6(7) . .
O18 N6 C34 121.0(7) . .
C33 N6 C34 111.0(7) . .
N1 O1 Dy1 124.7(4) . .
N1 O1 Dy1 118.1(4) . 2_567
Dy1 O1 Dy1 116.19(19) . 2_567
C15 O2 Dy1 134.3(5) . .
C13 O3 Dy1 135.4(5) . .
C23B O4 C18A 38.9(11) . .
C23B O4 Dy1 129.6(9) . .
C18A O4 Dy1 133.2(9) . .
C25B O5 C23A 63.2(12) . .
C25B O5 Dy1 139.8(9) . .
C23A O5 Dy1 138.4(9) . .
C20B O6 C25A 38.6(11) . .
C20B O6 Dy1 131.4(8) . .
C25A O6 Dy1 127.7(8) . .
C18B O7 C20A 69.6(12) . .
C18B O7 Dy1 133.9(9) . .
C20A O7 Dy1 131.1(9) . .
N4 O10 Dy2 119.8(4) . 2_566
N4 O10 Dy2 122.1(4) . .
Dy2 O10 Dy2 116.97(19) 2_566 .
C40 O11 Dy2 132.7(6) . .
C42 O12 Dy2 132.3(6) . .
C45 O13 Dy2 135.5(5) . .
C47 O14 Dy2 133.6(5) . .
C52 O15 Dy2 135.7(6) . .
C50 O16 Dy2 136.0(6) . .

loop_
_geom_bond_atom_site_label_1
_geom_bond_atom_site_label_2
_geom_bond_distance
_geom_bond_site_symmetry_2
C1 N1 1.338(10) .
C1 C2 1.371(11) .
C1 H1 0.9300 .
C2 C3 1.414(11) .
C2 H2 0.9300 .
C3 C4 1.393(11) .
C3 C6 1.457(10) .
C4 C5 1.380(10) .
C4 H4 0.9300 .
C5 N1 1.333(10) .
C5 H5 0.9300 .
C6 N2 1.348(10) .
C6 N3 1.349(10) .
C7 N2 1.508(10) .
C7 C10 1.514(13) .
C7 C9 1.539(13) .
C7 C8 1.552(12) .
C8 N3 1.499(10) .
C8 C11 1.516(12) .
C8 C12 1.523(14) .
C9 H9A 0.9600 .
C9 H9B 0.9600 .
C9 H9C 0.9600 .
C10 H10A 0.9600 .
C10 H10B 0.9600 .
C10 H10C 0.9600 .
C11 H11A 0.9600 .
C11 H11B 0.9600 .
C11 H11C 0.9600 .
C12 H12A 0.9600 .
C12 H12B 0.9600 .
C12 H12C 0.9600 .
C13 O3 1.245(10) .
C13 C14 1.385(11) .
C13 C16 1.510(12) .
C14 C15 1.388(11) .
C14 H14 0.9300 .
C15 O2 1.261(9) .
C15 C17 1.535(11) .
C16 F3 1.257(11) .
C16 F2 1.273(15) .
C16 F1 1.311(14) .
C17 F6 1.318(10) .
C17 F4 1.320(10) .
C17 F5 1.331(11) .
C18A O4 1.303(16) .
C18A C19A 1.387(18) .
C18A C21 1.520(17) .
C18B O7 1.252(15) .
C18B C19B 1.373(18) .
C18B C22 1.562(16) .
C19A C20A 1.392(18) .
C19A H19A 0.9300 .
C19B C20B 1.380(17) .
C19B H19B 0.9300 .
C20A O7 1.322(16) .
C20A C22 1.581(17) .
C20B O6 1.256(14) .
C20B C27 1.474(16) .
C21 F9 1.253(14) .
C21 F11 1.300(17) .
C21 F8 1.333(15) .
C21 C23B 1.542(17) .
C22 F12B 1.265(14) .
C22 F11A 1.283(14) .
C22 F11B 1.307(13) .
C22 F10 1.364(13) .
C22 F12A 1.368(14) .
C23A O5 1.219(15) .
C23A C24A 1.352(17) .
C23A C26 1.492(16) .
C23B O4 1.267(16) .
C23B C24B 1.367(18) .
C24A C25A 1.403(17) .
C24A H24A 0.9300 .
C24B C25B 1.370(18) .
C24B H24B 0.9300 .
C25A O6 1.272(14) .
C25A C27 1.567(16) .
C25B O5 1.188(16) .
C25B C26 1.502(16) .
C26 F15B 1.264(14) .
C26 F14A 1.284(14) .
C26 F14B 1.306(14) .
C26 F13 1.311(12) .
C26 F15A 1.356(14) .
C27 F18 1.261(15) .
C27 F16 1.264(13) .
C27 F17 1.320(13) .
C28 N4 1.347(10) .
C28 C29 1.364(11) .
C28 H28 0.9300 .
C29 C30 1.411(11) .
C29 H29 0.9300 .
C30 C31 1.389(11) .
C30 C33 1.453(11) .
C31 C32 1.383(11) .
C31 H31 0.9300 .
C32 N4 1.334(10) .
C32 H32 0.9300 .
C33 N5 1.351(11) .
C33 N6 1.352(11) .
C34 C36 1.502(14) .
C34 N6 1.504(11) .
C34 C35 1.529(14) .
C34 C37 1.561(14) .
C35 N5 1.500(10) .
C35 C39 1.517(12) .
C35 C38 1.531(14) .
C36 H36A 0.9600 .
C36 H36B 0.9600 .
C36 H36C 0.9600 .
C37 H37A 0.9600 .
C37 H37B 0.9600 .
C37 H37C 0.9600 .
C38 H38A 0.9600 .
C38 H38B 0.9600 .
C38 H38C 0.9600 .
C39 H39A 0.9600 .
C39 H39B 0.9600 .
C39 H39C 0.9600 .
C40 O11 1.258(11) .
C40 C41 1.386(13) .
C40 C43 1.524(13) .
C41 C42 1.372(13) .
C41 H41 0.9300 .
C42 O12 1.263(11) .
C42 C44 1.538(14) .
C43 F20A 1.234(15) .
C43 F21B 1.244(13) .
C43 F19 1.313(12) .
C43 F20B 1.454(13) .
C43 F21A 1.456(16) .
C44 F22 1.316(14) .
C44 F24 1.318(15) .
C44 F23 1.329(14) .
C45 O13 1.247(10) .
C45 C46 1.395(12) .
C45 C48 1.536(12) .
C46 C47 1.395(12) .
C46 H46 0.9300 .
C47 O14 1.257(10) .
C47 C49 1.542(12) .
C48 F27 1.314(11) .
C48 F26 1.314(11) .
C48 F25 1.341(12) .
C49 F29 1.302(12) .
C49 F28 1.318(11) .
C49 F30 1.324(11) .
C50 O16 1.252(11) .
C50 C51 1.383(13) .
C50 C53 1.545(12) .
C51 C52 1.394(12) .
C51 H51 0.9300 .
C52 O15 1.246(10) .
C52 C54 1.521(15) .
C53 F35 1.301(13) .
C53 F34 1.303(14) .
C53 F36 1.312(12) .
C54 F33 1.279(13) .
C54 F32 1.300(14) .
C54 F31 1.312(14) .
C55 Cl1 1.704(12) .
C55 Cl2 1.723(15) .
C55 H55A 0.9700 .
C55 H55B 0.9700 .
Dy1 O5 2.325(6) .
Dy1 O7 2.325(6) .
Dy1 O2 2.331(5) .
Dy1 O4 2.337(6) .
Dy1 O3 2.348(5) .
Dy1 O1 2.370(5) .
Dy1 O6 2.373(6) .
Dy1 O1 2.444(5) 2_567
Dy2 O13 2.323(5) .
Dy2 O16 2.325(6) .
Dy2 O12 2.334(6) .
Dy2 O11 2.334(6) .
Dy2 O15 2.347(6) .
Dy2 O14 2.363(6) .
Dy2 O10 2.399(5) 2_566
Dy2 O10 2.415(5) .
N1 O1 1.364(7) .
N2 O8 1.279(9) .
N3 O9 1.274(9) .
N4 O10 1.364(8) .
N5 O17 1.264(9) .
N6 O18 1.268(10) .
O1 Dy1 2.444(5) 2_567
O10 Dy2 2.399(5) 2_566

loop_
_geom_torsion_atom_site_label_1
_geom_torsion_atom_site_label_2
_geom_torsion_atom_site_label_3
_geom_torsion_atom_site_label_4
_geom_torsion
_geom_torsion_site_symmetry_1
_geom_torsion_site_symmetry_4
N1 C1 C2 C3 -0.1(12) . .
C1 C2 C3 C4 2.0(12) . .
C1 C2 C3 C6 -175.0(7) . .
C2 C3 C4 C5 -1.9(12) . .
C6 C3 C4 C5 175.1(7) . .
C3 C4 C5 N1 -0.2(12) . .
C4 C3 C6 N2 171.3(8) . .
C2 C3 C6 N2 -11.8(13) . .
C4 C3 C6 N3 -12.0(13) . .
C2 C3 C6 N3 165.0(8) . .
N2 C7 C8 N3 15.7(8) . .
C10 C7 C8 N3 133.3(8) . .
C9 C7 C8 N3 -97.1(8) . .
N2 C7 C8 C11 134.1(8) . .
C10 C7 C8 C11 -108.4(10) . .
C9 C7 C8 C11 21.2(11) . .
N2 C7 C8 C12 -96.8(8) . .
C10 C7 C8 C12 20.7(11) . .
C9 C7 C8 C12 150.3(8) . .
O3 C13 C14 C15 0.2(17) . .
C16 C13 C14 C15 178.0(10) . .
C13 C14 C15 O2 0.4(16) . .
C13 C14 C15 C17 -175.7(9) . .
O3 C13 C16 F3 -171.4(11) . .
C14 C13 C16 F3 10.6(17) . .
O3 C13 C16 F2 64.0(14) . .
C14 C13 C16 F2 -114.1(11) . .
O3 C13 C16 F1 -42.7(15) . .
C14 C13 C16 F1 139.2(11) . .
O2 C15 C17 F6 174.7(8) . .
C14 C15 C17 F6 -8.6(13) . .
O2 C15 C17 F4 52.9(11) . .
C14 C15 C17 F4 -130.4(9) . .
O2 C15 C17 F5 -65.3(10) . .
C14 C15 C17 F5 111.3(9) . .
O4 C18A C19A C20A 10(4) . .
C21 C18A C19A C20A -175.5(19) . .
O7 C18B C19B C20B 8(4) . .
C22 C18B C19B C20B -176(2) . .
C18A C19A C20A O7 -3(4) . .
C18A C19A C20A C22 170(2) . .
C18B C19B C20B O6 -12(4) . .
C18B C19B C20B C27 172(2) . .
O4 C18A C21 F9 127.4(17) . .
C19A C18A C21 F9 -48(3) . .
O4 C18A C21 F11 -125.5(16) . .
C19A C18A C21 F11 60(2) . .
O4 C18A C21 F8 -23(2) . .
C19A C18A C21 F8 162.2(19) . .
O4 C18A C21 C23B 58.7(17) . .
C19A C18A C21 C23B -116(3) . .
O7 C18B C22 F12B 32(2) . .
C19B C18B C22 F12B -145(2) . .
O7 C18B C22 F11A 168(2) . .
C19B C18B C22 F11A -8(2) . .
O7 C18B C22 F11B 164.4(17) . .
C19B C18B C22 F11B -13(3) . .
O7 C18B C22 F10 -82.6(19) . .
C19B C18B C22 F10 101(2) . .
O7 C18B C22 F12A 75(4) . .
C19B C18B C22 F12A -102(3) . .
O7 C18B C22 C20A 31.6(15) . .
C19B C18B C22 C20A -145(3) . .
O7 C20A C22 F12B 152(2) . .
C19A C20A C22 F12B -23(2) . .
O7 C20A C22 F11A -70.7(18) . .
C19A C20A C22 F11A 115(2) . .
O7 C20A C22 F11B -111.6(19) . .
C19A C20A C22 F11B 74(3) . .
O7 C20A C22 F10 56.7(18) . .
C19A C20A C22 F10 -117(2) . .
O7 C20A C22 F12A 168.6(14) . .
C19A C20A C22 F12A -5(3) . .
O7 C20A C22 C18B -28.8(13) . .
C19A C20A C22 C18B 157(3) . .
F9 C21 C23B O4 172.1(12) . .
F11 C21 C23B O4 -67.0(14) . .
F8 C21 C23B O4 49.5(11) . .
C18A C21 C23B O4 -62.0(15) . .
F9 C21 C23B C24B -6.3(13) . .
F11 C21 C23B C24B 114.6(12) . .
F8 C21 C23B C24B -128.9(9) . .
C18A C21 C23B C24B 119.6(15) . .
O5 C23A C24A C25A 0(3) . .
C26 C23A C24A C25A -179.5(16) . .
O4 C23B C24B C25B 1.7(8) . .
C21 C23B C24B C25B 179.8(10) . .
C23A C24A C25A O6 4(3) . .
C23A C24A C25A C27 -178.2(17) . .
C23B C24B C25B O5 -7.6(17) . .
C23B C24B C25B C26 171.3(12) . .
O5 C23A C26 F15B 45(3) . .
C24A C23A C26 F15B -136(2) . .
O5 C23A C26 F14A 102.2(19) . .
C24A C23A C26 F14A -79(2) . .
O5 C23A C26 F14B 140(2) . .
C24A C23A C26 F14B -40.6(18) . .
O5 C23A C26 F13 -124.7(17) . .
C24A C23A C26 F13 54(2) . .
O5 C23A C26 F15A -11(2) . .
C24A C23A C26 F15A 167.7(16) . .
O5 C23A C26 C25B -20.4(14) . .
C24A C23A C26 C25B 159(2) . .
O5 C25B C26 F15B -126.3(16) . .
C24B C25B C26 F15B 54.9(17) . .
O5 C25B C26 F14A -65(2) . .
C24B C25B C26 F14A 115.9(17) . .
O5 C25B C26 F14B 2(2) . .
C24B C25B C26 F14B -177.1(14) . .
O5 C25B C26 F13 118.5(15) . .
C24B C25B C26 F13 -60.4(16) . .
O5 C25B C26 F15A -150.1(18) . .
C24B C25B C26 F15A 31.0(13) . .
O5 C25B C26 C23A 21.2(14) . .
C24B C25B C26 C23A -157.6(19) . .
O6 C20B C27 F18 147.5(18) . .
C19B C20B C27 F18 -36(2) . .
O6 C20B C27 F16 -103(2) . .
C19B C20B C27 F16 74(2) . .
O6 C20B C27 F17 33(2) . .
C19B C20B C27 F17 -151.1(17) . .
O6 C20B C27 C25A -63.3(17) . .
C19B C20B C27 C25A 113(3) . .
O6 C25A C27 F18 93.7(18) . .
C24A C25A C27 F18 -85(2) . .
O6 C25A C27 F16 -154.8(14) . .
C24A C25A C27 F16 26.9(19) . .
O6 C25A C27 F17 -41.2(18) . .
C24A C25A C27 F17 140.4(15) . .
O6 C25A C27 C20B 56.5(15) . .
C24A C25A C27 C20B -122(3) . .
N4 C28 C29 C30 0.7(12) . .
C28 C29 C30 C31 -0.5(11) . .
C28 C29 C30 C33 176.1(7) . .
C29 C30 C31 C32 0.0(11) . .
C33 C30 C31 C32 -176.4(7) . .
C30 C31 C32 N4 0.3(11) . .
C31 C30 C33 N5 15.1(13) . .
C29 C30 C33 N5 -161.3(8) . .
C31 C30 C33 N6 -168.0(8) . .
C29 C30 C33 N6 15.7(12) . .
C36 C34 C35 N5 -146.4(8) . .
N6 C34 C35 N5 -27.2(8) . .
C37 C34 C35 N5 84.3(9) . .
C36 C34 C35 C39 94.3(11) . .
N6 C34 C35 C39 -146.5(8) . .
C37 C34 C35 C39 -35.0(11) . .
C36 C34 C35 C38 -33.5(11) . .
N6 C34 C35 C38 85.7(9) . .
C37 C34 C35 C38 -162.8(8) . .
O11 C40 C41 C42 -5.2(17) . .
C43 C40 C41 C42 171.3(9) . .
C40 C41 C42 O12 6.1(17) . .
C40 C41 C42 C44 -173.9(10) . .
O11 C40 C43 F20A 38.3(19) . .
C41 C40 C43 F20A -138.7(16) . .
O11 C40 C43 F21B -27.7(15) . .
C41 C40 C43 F21B 155.3(11) . .
O11 C40 C43 F19 -170.8(9) . .
C41 C40 C43 F19 12.2(14) . .
O11 C40 C43 F20B 82.8(11) . .
C41 C40 C43 F20B -94.2(11) . .
O11 C40 C43 F21A -70.1(12) . .
C41 C40 C43 F21A 112.9(12) . .
O12 C42 C44 F22 -176.1(11) . .
C41 C42 C44 F22 3.8(17) . .
O12 C42 C44 F24 64.6(13) . .
C41 C42 C44 F24 -115.5(12) . .
O12 C42 C44 F23 -52.0(14) . .
C41 C42 C44 F23 127.9(11) . .
O13 C45 C46 C47 1.1(15) . .
C48 C45 C46 C47 -177.3(8) . .
C45 C46 C47 O14 -0.6(15) . .
C45 C46 C47 C49 -179.1(8) . .
O13 C45 C48 F27 -174.3(8) . .
C46 C45 C48 F27 4.3(12) . .
O13 C45 C48 F26 -52.2(11) . .
C46 C45 C48 F26 126.4(9) . .
O13 C45 C48 F25 65.6(10) . .
C46 C45 C48 F25 -115.8(9) . .
O14 C47 C49 F29 34.7(11) . .
C46 C47 C49 F29 -146.6(8) . .
O14 C47 C49 F28 -82.9(10) . .
C46 C47 C49 F28 95.7(10) . .
O14 C47 C49 F30 155.0(8) . .
C46 C47 C49 F30 -26.3(12) . .
O16 C50 C51 C52 -1.4(16) . .
C53 C50 C51 C52 -178.4(9) . .
C50 C51 C52 O15 -2.4(16) . .
C50 C51 C52 C54 176.0(9) . .
O16 C50 C53 F35 -83.4(12) . .
C51 C50 C53 F35 94.0(12) . .
O16 C50 C53 F34 38.7(13) . .
C51 C50 C53 F34 -144.0(10) . .
O16 C50 C53 F36 155.0(9) . .
C51 C50 C53 F36 -27.6(14) . .
O15 C52 C54 F33 -174.1(10) . .
C51 C52 C54 F33 7.2(16) . .
O15 C52 C54 F32 62.5(13) . .
C51 C52 C54 F32 -116.2(11) . .
O15 C52 C54 F31 -52.5(13) . .
C51 C52 C54 F31 128.9(11) . .
C4 C5 N1 C1 2.3(11) . .
C4 C5 N1 O1 -174.7(7) . .
C2 C1 N1 C5 -2.2(12) . .
C2 C1 N1 O1 174.9(7) . .
N3 C6 N2 O8 178.3(8) . .
C3 C6 N2 O8 -4.5(13) . .
N3 C6 N2 C7 4.1(10) . .
C3 C6 N2 C7 -178.8(8) . .
C10 C7 N2 O8 48.5(11) . .
C9 C7 N2 O8 -69.8(9) . .
C8 C7 N2 O8 172.3(7) . .
C10 C7 N2 C6 -136.9(8) . .
C9 C7 N2 C6 104.8(8) . .
C8 C7 N2 C6 -13.2(9) . .
N2 C6 N3 O9 -177.7(8) . .
C3 C6 N3 O9 5.1(13) . .
N2 C6 N3 C8 7.7(9) . .
C3 C6 N3 C8 -169.5(8) . .
C11 C8 N3 O9 46.2(10) . .
C12 C8 N3 O9 -72.0(10) . .
C7 C8 N3 O9 169.7(7) . .
C11 C8 N3 C6 -138.9(8) . .
C12 C8 N3 C6 102.9(8) . .
C7 C8 N3 C6 -15.4(9) . .
C31 C32 N4 C28 -0.1(11) . .
C31 C32 N4 O10 179.1(6) . .
C29 C28 N4 C32 -0.4(11) . .
C29 C28 N4 O10 -179.6(7) . .
N6 C33 N5 O17 178.1(8) . .
C30 C33 N5 O17 -4.5(14) . .
N6 C33 N5 C35 -12.1(10) . .
C30 C33 N5 C35 165.3(8) . .
C39 C35 N5 O17 -40.2(12) . .
C34 C35 N5 O17 -163.9(8) . .
C38 C35 N5 O17 78.0(10) . .
C39 C35 N5 C33 149.5(8) . .
C34 C35 N5 C33 25.8(9) . .
C38 C35 N5 C33 -92.3(9) . .
N5 C33 N6 O18 179.9(8) . .
C30 C33 N6 O18 2.5(14) . .
N5 C33 N6 C34 -7.7(10) . .
C30 C33 N6 C34 174.9(8) . .
C36 C34 N6 O18 -39.5(12) . .
C35 C34 N6 O18 -164.0(8) . .
C37 C34 N6 O18 78.5(11) . .
C36 C34 N6 C33 147.5(9) . .
C35 C34 N6 C33 23.0(9) . .
C37 C34 N6 C33 -94.5(9) . .
C5 N1 O1 Dy1 -83.9(7) . .
C1 N1 O1 Dy1 98.9(7) . .
C5 N1 O1 Dy1 84.0(7) . 2_567
C1 N1 O1 Dy1 -93.2(6) . 2_567
O5 Dy1 O1 N1 8.5(7) . .
O7 Dy1 O1 N1 104.6(5) . .
O2 Dy1 O1 N1 -47.2(5) . .
O4 Dy1 O1 N1 -170.2(5) . .
O3 Dy1 O1 N1 -119.3(5) . .
O6 Dy1 O1 N1 37.4(5) . .
O1 Dy1 O1 N1 168.1(6) 2_567 .
O5 Dy1 O1 Dy1 -159.6(3) . 2_567
O7 Dy1 O1 Dy1 -63.5(3) . 2_567
O2 Dy1 O1 Dy1 144.6(2) . 2_567
O4 Dy1 O1 Dy1 21.7(5) . 2_567
O3 Dy1 O1 Dy1 72.6(2) . 2_567
O6 Dy1 O1 Dy1 -130.8(3) . 2_567
O1 Dy1 O1 Dy1 0.0 2_567 2_567
C14 C15 O2 Dy1 14.7(15) . .
C17 C15 O2 Dy1 -169.0(6) . .
O5 Dy1 O2 C15 102.4(8) . .
O7 Dy1 O2 C15 142.9(7) . .
O4 Dy1 O2 C15 38.5(8) . .
O3 Dy1 O2 C15 -18.5(7) . .
O1 Dy1 O2 C15 -106.0(8) . .
O6 Dy1 O2 C15 175.9(8) . .
O1 Dy1 O2 C15 -62.1(8) 2_567 .
C14 C13 O3 Dy1 -16.2(17) . .
C16 C13 O3 Dy1 165.9(7) . .
O5 Dy1 O3 C13 -47.8(10) . .
O7 Dy1 O3 C13 -147.8(9) . .
O2 Dy1 O3 C13 19.6(9) . .
O4 Dy1 O3 C13 -107.8(10) . .
O1 Dy1 O3 C13 102.8(9) . .
O6 Dy1 O3 C13 50.0(11) . .
O1 Dy1 O3 C13 166.8(10) 2_567 .
C24B C23B O4 C18A -120.1(16) . .
C21 C23B O4 C18A 61.7(15) . .
C24B C23B O4 Dy1 -7.2(7) . .
C21 C23B O4 Dy1 174.7(7) . .
C19A C18A O4 C23B 112(3) . .
C21 C18A O4 C23B -62.7(17) . .
C19A C18A O4 Dy1 9(3) . .
C21 C18A O4 Dy1 -166.0(8) . .
O5 Dy1 O4 C23B 10.5(7) . .
O7 Dy1 O4 C23B -73.1(7) . .
O2 Dy1 O4 C23B 77.7(8) . .
O3 Dy1 O4 C23B 134.9(8) . .
O1 Dy1 O4 C23B -170.2(7) . .
O6 Dy1 O4 C23B -30.0(9) . .
O1 Dy1 O4 C23B -150.6(8) 2_567 .
O5 Dy1 O4 C18A 63.1(15) . .
O7 Dy1 O4 C18A -20.6(15) . .
O2 Dy1 O4 C18A 130.3(15) . .
O3 Dy1 O4 C18A -172.5(15) . .
O1 Dy1 O4 C18A -117.7(15) . .
O6 Dy1 O4 C18A 22.5(16) . .
O1 Dy1 O4 C18A -98.0(15) 2_567 .
C24B C25B O5 C23A 156.6(19) . .
C26 C25B O5 C23A -22.3(15) . .
C24B C25B O5 Dy1 22(2) . .
C26 C25B O5 Dy1 -156.8(9) . .
C24A C23A O5 C25B -157(3) . .
C26 C23A O5 C25B 22.1(15) . .
C24A C23A O5 Dy1 -21(3) . .
C26 C23A O5 Dy1 158.2(9) . .
O7 Dy1 O5 C25B 55.8(14) . .
O2 Dy1 O5 C25B -142.8(14) . .
O4 Dy1 O5 C25B -20.2(14) . .
O3 Dy1 O5 C25B -79.4(14) . .
O1 Dy1 O5 C25B 160.6(13) . .
O6 Dy1 O5 C25B 131.0(14) . .
O1 Dy1 O5 C25B 15.7(15) 2_567 .
O7 Dy1 O5 C23A -50.5(16) . .
O2 Dy1 O5 C23A 110.9(16) . .
O4 Dy1 O5 C23A -126.6(16) . .
O3 Dy1 O5 C23A 174.3(16) . .
O1 Dy1 O5 C23A 54.2(17) . .
O6 Dy1 O5 C23A 24.6(16) . .
O1 Dy1 O5 C23A -90.7(16) 2_567 .
C19B C20B O6 C25A -107(3) . .
C27 C20B O6 C25A 68.0(18) . .
C19B C20B O6 Dy1 -6(3) . .
C27 C20B O6 Dy1 169.7(9) . .
C24A C25A O6 C20B 123(3) . .
C27 C25A O6 C20B -55.5(15) . .
C24A C25A O6 Dy1 11(3) . .
C27 C25A O6 Dy1 -167.4(7) . .
O5 Dy1 O6 C20B -67.5(15) . .
O7 Dy1 O6 C20B 16.5(15) . .
O2 Dy1 O6 C20B -147.6(15) . .
O4 Dy1 O6 C20B -26.9(15) . .
O3 Dy1 O6 C20B -176.5(14) . .
O1 Dy1 O6 C20B 129.1(15) . .
O1 Dy1 O6 C20B 78.5(15) 2_567 .
O5 Dy1 O6 C25A -16.9(12) . .
O7 Dy1 O6 C25A 67.0(12) . .
O2 Dy1 O6 C25A -97.0(12) . .
O4 Dy1 O6 C25A 23.7(13) . .
O3 Dy1 O6 C25A -126.0(12) . .
O1 Dy1 O6 C25A 179.7(13) . .
O1 Dy1 O6 C25A 129.1(12) 2_567 .
C19B C18B O7 C20A 143(3) . .
C22 C18B O7 C20A -33.5(16) . .
C19B C18B O7 Dy1 15(4) . .
C22 C18B O7 Dy1 -161.6(8) . .
C19A C20A O7 C18B -154(3) . .
C22 C20A O7 C18B 32.0(14) . .
C19A C20A O7 Dy1 -23(3) . .
C22 C20A O7 Dy1 163.2(7) . .
O5 Dy1 O7 C18B 53.4(17) . .
O2 Dy1 O7 C18B 13.0(19) . .
O4 Dy1 O7 C18B 128.3(18) . .
O3 Dy1 O7 C18B 167.6(17) . .
O1 Dy1 O7 C18B -91.8(17) . .
O6 Dy1 O7 C18B -21.3(17) . .
O1 Dy1 O7 C18B -147.9(18) 2_567 .
O5 Dy1 O7 C20A -48.0(13) . .
O2 Dy1 O7 C20A -88.4(14) . .
O4 Dy1 O7 C20A 26.9(13) . .
O3 Dy1 O7 C20A 66.2(14) . .
O1 Dy1 O7 C20A 166.8(13) . .
O6 Dy1 O7 C20A -122.8(13) . .
O1 Dy1 O7 C20A 110.7(13) 2_567 .
C32 N4 O10 Dy2 -98.0(6) . 2_566
C28 N4 O10 Dy2 81.2(7) . 2_566
C32 N4 O10 Dy2 94.7(7) . .
C28 N4 O10 Dy2 -86.0(7) . .
O13 Dy2 O10 N4 0.7(7) . .
O16 Dy2 O10 N4 -43.0(5) . .
O12 Dy2 O10 N4 102.0(5) . .
O11 Dy2 O10 N4 36.0(5) . .
O15 Dy2 O10 N4 -115.2(5) . .
O14 Dy2 O10 N4 -176.5(4) . .
O10 Dy2 O10 N4 167.6(6) 2_566 .
O13 Dy2 O10 Dy2 -166.9(3) . 2_566
O16 Dy2 O10 Dy2 149.4(3) . 2_566
O12 Dy2 O10 Dy2 -65.6(3) . 2_566
O11 Dy2 O10 Dy2 -131.6(3) . 2_566
O15 Dy2 O10 Dy2 77.2(2) . 2_566
O14 Dy2 O10 Dy2 15.9(4) . 2_566
O10 Dy2 O10 Dy2 0.0 2_566 2_566
C41 C40 O11 Dy2 -19.3(15) . .
C43 C40 O11 Dy2 164.0(6) . .
O13 Dy2 O11 C40 -60.3(8) . .
O16 Dy2 O11 C40 -138.6(8) . .
O12 Dy2 O11 C40 26.8(8) . .
O15 Dy2 O11 C40 -159.7(7) . .
O14 Dy2 O11 C40 -12.9(9) . .
O10 Dy2 O11 C40 90.5(8) 2_566 .
O10 Dy2 O11 C40 139.3(8) . .
C41 C42 O12 Dy2 17.6(16) . .
C44 C42 O12 Dy2 -162.5(7) . .
O13 Dy2 O12 C42 51.6(9) . .
O16 Dy2 O12 C42 -0.1(10) . .
O11 Dy2 O12 C42 -25.8(8) . .
O15 Dy2 O12 C42 159.9(8) . .
O14 Dy2 O12 C42 125.5(9) . .
O10 Dy2 O12 C42 -151.2(9) 2_566 .
O10 Dy2 O12 C42 -94.7(9) . .
C46 C45 O13 Dy2 12.9(15) . .
C48 C45 O13 Dy2 -168.7(6) . .
O16 Dy2 O13 C45 -150.4(8) . .
O12 Dy2 O13 C45 56.9(8) . .
O11 Dy2 O13 C45 129.8(8) . .
O15 Dy2 O13 C45 -84.7(8) . .
O14 Dy2 O13 C45 -16.7(8) . .
O10 Dy2 O13 C45 8.7(10) 2_566 .
O10 Dy2 O13 C45 165.1(7) . .
C46 C47 O14 Dy2 -13.3(13) . .
C49 C47 O14 Dy2 165.2(6) . .
O13 Dy2 O14 C47 16.7(7) . .
O16 Dy2 O14 C47 74.8(8) . .
O12 Dy2 O14 C47 -71.3(7) . .
O11 Dy2 O14 C47 -31.7(8) . .
O15 Dy2 O14 C47 130.2(7) . .
O10 Dy2 O14 C47 -150.6(7) 2_566 .
O10 Dy2 O14 C47 -165.0(6) . .
C51 C52 O15 Dy2 -3.5(16) . .
C54 C52 O15 Dy2 177.9(6) . .
O13 Dy2 O15 C52 -60.7(9) . .
O16 Dy2 O15 C52 7.6(8) . .
O12 Dy2 O15 C52 -160.7(8) . .
O11 Dy2 O15 C52 29.3(10) . .
O14 Dy2 O15 C52 -126.8(9) . .
O10 Dy2 O15 C52 150.5(9) 2_566 .
O10 Dy2 O15 C52 87.5(9) . .
C51 C50 O16 Dy2 11.5(15) . .
C53 C50 O16 Dy2 -171.4(6) . .
O13 Dy2 O16 C50 102.0(8) . .
O12 Dy2 O16 C50 155.5(8) . .
O11 Dy2 O16 C50 -179.5(9) . .
O15 Dy2 O16 C50 -11.5(8) . .
O14 Dy2 O16 C50 45.3(9) . .
O10 Dy2 O16 C50 -63.9(9) 2_566 .
O10 Dy2 O16 C50 -101.6(8) . .
